data_4028663
loop_
_publ_author_name
'Jing Long'
'Ya-Hui Ding'
'Pan-Pan Wang'
'Quan Zhang'
'Yue Chen'

_publ_section_title
;
 Protection-Group-Free Semisyntheses of Parthenolide and Its Cyclopropyl
 Analogue
;
_journal_name_full 'Journal of Organic Chemistry'
_journal_page_first 10512
_journal_page_last 10518
_journal_paper_doi 10.1021/jo401606q
_journal_volume 78
_journal_year 2013
_chemical_formula_sum 'C16 H22 O2'
_chemical_formula_weight 246.34
_chemical_name_systematic
; 
 ? 
;
_space_group_IT_number 19
_symmetry_cell_setting orthorhombic
_symmetry_space_group_name_Hall 'P 2ac 2ab'
_symmetry_space_group_name_H-M 'P 21 21 21'
_atom_sites_solution_hydrogens geom
_atom_sites_solution_primary direct
_atom_sites_solution_secondary difmap
_audit_creation_method SHELXL-97
_cell_angle_alpha 90.00
_cell_angle_beta 90.00
_cell_angle_gamma 90.00
_cell_formula_units_Z 4
_cell_length_a 6.8519(15)
_cell_length_b 13.520(3)
_cell_length_c 14.696(3)
_cell_measurement_reflns_used 4048
_cell_measurement_temperature 113(2)
_cell_measurement_theta_max 27.9
_cell_measurement_theta_min 2.0
_cell_volume 1361.4(5)
_computing_cell_refinement CrystalClear
_computing_data_collection CrystalClear
_computing_data_reduction CrystalClear
_computing_molecular_graphics 'Bruker SHELXTL'
_computing_publication_material 'CrystalStructure 3.8'
_computing_structure_refinement 'SHELXL-97 (Sheldrick, 1997)'
_computing_structure_solution 'SHELXS-97 (Sheldrick, 1990)'
_diffrn_ambient_temperature 113(2)
_diffrn_detector_area_resol_mean 14.22
_diffrn_measured_fraction_theta_full 0.999
_diffrn_measured_fraction_theta_max 0.999
_diffrn_measurement_device_type 'Rigaku Saturn724 CCD'
_diffrn_measurement_method '\w and \f scans'
_diffrn_radiation_monochromator multilayer
_diffrn_radiation_source 'rotating anode'
_diffrn_radiation_type MoK\a
_diffrn_radiation_wavelength 0.71073
_diffrn_reflns_av_R_equivalents 0.0398
_diffrn_reflns_av_sigmaI/netI 0.0393
_diffrn_reflns_limit_h_max 8
_diffrn_reflns_limit_h_min -8
_diffrn_reflns_limit_k_max 17
_diffrn_reflns_limit_k_min -17
_diffrn_reflns_limit_l_max 19
_diffrn_reflns_limit_l_min -19
_diffrn_reflns_number 14303
_diffrn_reflns_theta_full 27.85
_diffrn_reflns_theta_max 27.85
_diffrn_reflns_theta_min 2.05
_diffrn_standards_decay_% 0
_diffrn_standards_interval_count 0
_diffrn_standards_interval_time 0
_diffrn_standards_number 0
_exptl_absorpt_coefficient_mu 0.077
_exptl_absorpt_correction_T_max 0.9908
_exptl_absorpt_correction_T_min 0.9847
_exptl_absorpt_correction_type multi-scan
_exptl_absorpt_process_details CrystalClear
_exptl_crystal_colour Colorless
_exptl_crystal_density_diffrn 1.202
_exptl_crystal_description Prism
_exptl_crystal_F_000 536
_exptl_crystal_size_max 0.20
_exptl_crystal_size_mid 0.18
_exptl_crystal_size_min 0.12
_refine_diff_density_max 0.145
_refine_diff_density_min -0.172
_refine_diff_density_rms 0.038
_refine_ls_abs_structure_details 'Flack H D (1983), Acta Cryst. A39, 876-881'
_refine_ls_abs_structure_Flack 0.3(8)
_refine_ls_extinction_method none
_refine_ls_goodness_of_fit_ref 1.037
_refine_ls_hydrogen_treatment constr
_refine_ls_matrix_type full
_refine_ls_number_parameters 165
_refine_ls_number_reflns 3240
_refine_ls_number_restraints 0
_refine_ls_restrained_S_all 1.037
_refine_ls_R_factor_all 0.0362
_refine_ls_R_factor_gt 0.0320
_refine_ls_shift/su_max 0.002
_refine_ls_shift/su_mean 0.000
_refine_ls_structure_factor_coef Fsqd
_refine_ls_weighting_details 'calc w=1/[\s^2^(Fo^2^)+(0.0400P)^2^+0.0000P] where P=(Fo^2^+2Fc^2^)/3'
_refine_ls_weighting_scheme calc
_refine_ls_wR_factor_gt 0.0710
_refine_ls_wR_factor_ref 0.0723
_reflns_number_gt 2782
_reflns_number_total 3240
_reflns_threshold_expression >2sigma(I)
_cod_data_source_file jo401606q_si_003.cif
_cod_data_source_block shelx
_cod_database_code 4028663

loop_
_symmetry_equiv_pos_as_xyz
'x, y, z'
'-x+1/2, -y, z+1/2'
'-x, y+1/2, -z+1/2'
'x+1/2, -y+1/2, -z'

loop_
_atom_site_label
_atom_site_type_symbol
_atom_site_fract_x
_atom_site_fract_y
_atom_site_fract_z
_atom_site_U_iso_or_equiv
_atom_site_adp_type
_atom_site_occupancy
_atom_site_symmetry_multiplicity
_atom_site_calc_flag
_atom_site_refinement_flags
O1 O 0.23592(11) 0.59927(5) 0.52173(5) 0.01953(18) Uani 1 1 d .
O2 O 0.00053(12) 0.71259(6) 0.53463(6) 0.0278(2) Uani 1 1 d .
C1 C 0.35130(15) 0.55060(8) 0.45021(7) 0.0170(2) Uani 1 1 d .
H1 H 0.2996 0.4821 0.4411 0.020 Uiso 1 1 calc R
C2 C 0.56001(15) 0.54365(8) 0.48106(7) 0.0176(2) Uani 1 1 d .
H2 H 0.6521 0.5841 0.4436 0.021 Uiso 1 1 calc R
C3 C 0.62059(18) 0.53414(9) 0.57966(7) 0.0249(3) Uani 1 1 d .
H3A H 0.7384 0.5705 0.5996 0.030 Uiso 1 1 calc R
H3B H 0.5160 0.5292 0.6259 0.030 Uiso 1 1 calc R
C4 C 0.64844(17) 0.44775(8) 0.51604(7) 0.0202(2) Uani 1 1 d .
C5 C 0.84966(17) 0.42199(8) 0.48063(8) 0.0243(3) Uani 1 1 d .
H5A H 0.9126 0.3751 0.5232 0.029 Uiso 1 1 calc R
H5B H 0.9303 0.4827 0.4788 0.029 Uiso 1 1 calc R
C6 C 0.84411(18) 0.37553(9) 0.38497(8) 0.0251(3) Uani 1 1 d .
H6A H 0.9791 0.3648 0.3631 0.030 Uiso 1 1 calc R
H6B H 0.7781 0.3105 0.3879 0.030 Uiso 1 1 calc R
C7 C 0.73740(17) 0.44162(9) 0.31958(7) 0.0219(2) Uani 1 1 d .
H7 H 0.8005 0.5022 0.3052 0.026 Uiso 1 1 calc R
C8 C 0.56629(16) 0.42655(9) 0.27911(7) 0.0220(3) Uani 1 1 d .
C9 C 0.46782(18) 0.50977(9) 0.22772(7) 0.0256(3) Uani 1 1 d .
H9A H 0.4321 0.4856 0.1664 0.031 Uiso 1 1 calc R
H9B H 0.5628 0.5643 0.2198 0.031 Uiso 1 1 calc R
C10 C 0.28405(16) 0.55120(9) 0.27371(7) 0.0222(2) Uani 1 1 d .
H10A H 0.1960 0.4952 0.2878 0.027 Uiso 1 1 calc R
H10B H 0.2157 0.5942 0.2294 0.027 Uiso 1 1 calc R
C11 C 0.31616(16) 0.61094(8) 0.36180(7) 0.0169(2) Uani 1 1 d .
H11 H 0.4305 0.6558 0.3524 0.020 Uiso 1 1 calc R
C12 C 0.14181(17) 0.67368(8) 0.38685(8) 0.0187(2) Uani 1 1 d .
C13 C 0.11344(16) 0.66776(8) 0.48662(8) 0.0199(2) Uani 1 1 d .
C14 C 0.02217(18) 0.72641(9) 0.33570(8) 0.0308(3) Uani 1 1 d .
H14A H -0.0835 0.7611 0.3628 0.037 Uiso 1 1 calc R
H14B H 0.0418 0.7297 0.2718 0.037 Uiso 1 1 calc R
C15 C 0.51605(18) 0.35974(9) 0.53181(9) 0.0295(3) Uani 1 1 d .
H15A H 0.5783 0.3140 0.5746 0.044 Uiso 1 1 calc R
H15B H 0.4926 0.3258 0.4739 0.044 Uiso 1 1 calc R
H15C H 0.3915 0.3825 0.5571 0.044 Uiso 1 1 calc R
C16 C 0.45539(19) 0.33033(9) 0.27937(9) 0.0311(3) Uani 1 1 d .
H16A H 0.5339 0.2792 0.3092 0.047 Uiso 1 1 calc R
H16B H 0.4277 0.3103 0.2166 0.047 Uiso 1 1 calc R
H16C H 0.3324 0.3389 0.3125 0.047 Uiso 1 1 calc R

loop_
_atom_site_aniso_label
_atom_site_aniso_U_11
_atom_site_aniso_U_22
_atom_site_aniso_U_33
_atom_site_aniso_U_23
_atom_site_aniso_U_13
_atom_site_aniso_U_12
O1 0.0204(4) 0.0222(4) 0.0160(4) -0.0003(3) 0.0031(3) 0.0017(3)
O2 0.0290(5) 0.0281(5) 0.0264(4) -0.0042(4) 0.0066(4) 0.0068(4)
C1 0.0195(5) 0.0150(5) 0.0164(5) -0.0025(4) 0.0019(4) 0.0001(5)
C2 0.0204(6) 0.0167(5) 0.0157(5) -0.0002(4) -0.0010(5) -0.0011(4)
C3 0.0271(7) 0.0289(6) 0.0187(6) -0.0015(5) -0.0053(5) 0.0038(5)
C4 0.0221(6) 0.0187(5) 0.0200(5) 0.0023(5) -0.0015(5) 0.0015(5)
C5 0.0231(6) 0.0218(5) 0.0282(6) 0.0001(5) -0.0035(5) 0.0034(5)
C6 0.0200(6) 0.0240(6) 0.0313(6) -0.0036(5) 0.0027(5) 0.0029(5)
C7 0.0219(6) 0.0223(5) 0.0216(6) -0.0017(5) 0.0076(5) -0.0001(5)
C8 0.0245(6) 0.0246(6) 0.0170(5) -0.0056(5) 0.0059(5) 0.0039(5)
C9 0.0300(7) 0.0324(6) 0.0145(5) -0.0045(5) 0.0021(5) 0.0041(5)
C10 0.0233(6) 0.0273(6) 0.0159(5) -0.0033(5) -0.0030(5) 0.0041(5)
C11 0.0167(6) 0.0192(5) 0.0147(5) -0.0011(4) -0.0009(4) -0.0009(4)
C12 0.0196(6) 0.0178(5) 0.0188(5) -0.0027(4) 0.0009(5) -0.0010(5)
C13 0.0207(6) 0.0164(5) 0.0225(5) -0.0013(5) 0.0005(5) -0.0016(4)
C14 0.0350(7) 0.0316(7) 0.0258(6) -0.0004(6) -0.0007(6) 0.0115(6)
C15 0.0309(7) 0.0238(6) 0.0338(7) 0.0073(5) 0.0050(6) 0.0004(5)
C16 0.0299(7) 0.0287(6) 0.0346(7) -0.0103(6) -0.0026(6) 0.0004(6)

loop_
_atom_type_symbol
_atom_type_description
_atom_type_scat_dispersion_real
_atom_type_scat_dispersion_imag
_atom_type_scat_source
C C 0.0033 0.0016 'International Tables Vol C Tables 4.2.6.8 and 6.1.1.4'
H H 0.0000 0.0000 'International Tables Vol C Tables 4.2.6.8 and 6.1.1.4'
O O 0.0106 0.0060 'International Tables Vol C Tables 4.2.6.8 and 6.1.1.4'

loop_
_geom_angle_atom_site_label_1
_geom_angle_atom_site_label_2
_geom_angle_atom_site_label_3
_geom_angle
C13 O1 C1 111.55(8)
O1 C1 C2 108.90(8)
O1 C1 C11 106.24(8)
C2 C1 C11 115.64(9)
O1 C1 H1 108.6
C2 C1 H1 108.6
C11 C1 H1 108.6
C1 C2 C3 123.73(9)
C1 C2 C4 122.30(9)
C3 C2 C4 59.63(7)
C1 C2 H2 113.6
C3 C2 H2 113.6
C4 C2 H2 113.6
C4 C3 C2 60.44(7)
C4 C3 H3A 117.7
C2 C3 H3A 117.7
C4 C3 H3B 117.7
C2 C3 H3B 117.7
H3A C3 H3B 114.8
C3 C4 C15 115.97(10)
C3 C4 C5 120.42(10)
C15 C4 C5 114.67(10)
C3 C4 C2 59.93(7)
C15 C4 C2 118.89(10)
C5 C4 C2 116.27(10)
C4 C5 C6 112.64(10)
C4 C5 H5A 109.1
C6 C5 H5A 109.1
C4 C5 H5B 109.1
C6 C5 H5B 109.1
H5A C5 H5B 107.8
C7 C6 C5 110.70(9)
C7 C6 H6A 109.5
C5 C6 H6A 109.5
C7 C6 H6B 109.5
C5 C6 H6B 109.5
H6A C6 H6B 108.1
C8 C7 C6 128.60(11)
C8 C7 H7 115.7
C6 C7 H7 115.7
C7 C8 C16 125.14(12)
C7 C8 C9 120.14(11)
C16 C8 C9 114.72(11)
C8 C9 C10 114.65(10)
C8 C9 H9A 108.6
C10 C9 H9A 108.6
C8 C9 H9B 108.6
C10 C9 H9B 108.6
H9A C9 H9B 107.6
C9 C10 C11 116.35(10)
C9 C10 H10A 108.2
C11 C10 H10A 108.2
C9 C10 H10B 108.2
C11 C10 H10B 108.2
H10A C10 H10B 107.4
C12 C11 C10 112.70(9)
C12 C11 C1 102.34(8)
C10 C11 C1 116.72(9)
C12 C11 H11 108.2
C10 C11 H11 108.2
C1 C11 H11 108.2
C14 C12 C13 120.73(11)
C14 C12 C11 130.92(11)
C13 C12 C11 108.34(9)
O2 C13 O1 121.16(11)
O2 C13 C12 129.36(11)
O1 C13 C12 109.47(9)
C12 C14 H14A 120.0
C12 C14 H14B 120.0
H14A C14 H14B 120.0
C4 C15 H15A 109.5
C4 C15 H15B 109.5
H15A C15 H15B 109.5
C4 C15 H15C 109.5
H15A C15 H15C 109.5
H15B C15 H15C 109.5
C8 C16 H16A 109.5
C8 C16 H16B 109.5
H16A C16 H16B 109.5
C8 C16 H16C 109.5
H16A C16 H16C 109.5
H16B C16 H16C 109.5

loop_
_geom_bond_atom_site_label_1
_geom_bond_atom_site_label_2
_geom_bond_distance
O1 C13 1.3520(13)
O1 C1 1.4706(12)
O2 C13 1.2098(13)
C1 C2 1.5031(15)
C1 C11 1.5530(14)
C1 H1 1.0000
C2 C3 1.5129(15)
C2 C4 1.5206(15)
C2 H2 1.0000
C3 C4 1.5082(15)
C3 H3A 0.9900
C3 H3B 0.9900
C4 C15 1.5141(17)
C4 C5 1.5143(17)
C5 C6 1.5402(16)
C5 H5A 0.9900
C5 H5B 0.9900
C6 C7 1.5022(16)
C6 H6A 0.9900
C6 H6B 0.9900
C7 C8 1.3303(16)
C7 H7 0.9500
C8 C16 1.5066(17)
C8 C9 1.5138(16)
C9 C10 1.5350(16)
C9 H9A 0.9900
C9 H9B 0.9900
C10 C11 1.5417(14)
C10 H10A 0.9900
C10 H10B 0.9900
C11 C12 1.5107(16)
C11 H11 1.0000
C12 C14 1.3211(16)
C12 C13 1.4813(16)
C14 H14A 0.9500
C14 H14B 0.9500
C15 H15A 0.9800
C15 H15B 0.9800
C15 H15C 0.9800
C16 H16A 0.9800
C16 H16B 0.9800
C16 H16C 0.9800

loop_
_geom_torsion_atom_site_label_1
_geom_torsion_atom_site_label_2
_geom_torsion_atom_site_label_3
_geom_torsion_atom_site_label_4
_geom_torsion
C13 O1 C1 C2 135.67(9)
C13 O1 C1 C11 10.50(11)
O1 C1 C2 C3 30.37(14)
C11 C1 C2 C3 149.85(10)
O1 C1 C2 C4 103.08(11)
C11 C1 C2 C4 -137.44(10)
C1 C2 C3 C4 110.70(12)
C2 C3 C4 C15 -109.81(11)
C2 C3 C4 C5 104.67(11)
C1 C2 C4 C3 -113.01(12)
C1 C2 C4 C15 -8.03(16)
C3 C2 C4 C15 104.98(12)
C1 C2 C4 C5 135.48(10)
C3 C2 C4 C5 -111.51(11)
C3 C4 C5 C6 -149.20(10)
C15 C4 C5 C6 64.86(13)
C2 C4 C5 C6 -80.18(12)
C4 C5 C6 C7 54.92(13)
C5 C6 C7 C8 -111.82(13)
C6 C7 C8 C16 -10.28(19)
C6 C7 C8 C9 169.70(11)
C7 C8 C9 C10 -109.38(12)
C16 C8 C9 C10 70.60(13)
C8 C9 C10 C11 70.01(14)
C9 C10 C11 C12 162.78(10)
C9 C10 C11 C1 -79.20(13)
O1 C1 C11 C12 -13.96(10)
C2 C1 C11 C12 -134.88(9)
O1 C1 C11 C10 -137.48(9)
C2 C1 C11 C10 101.59(11)
C10 C11 C12 C14 -39.68(17)
C1 C11 C12 C14 -165.86(12)
C10 C11 C12 C13 139.20(10)
C1 C11 C12 C13 13.02(11)
C1 O1 C13 O2 176.80(10)
C1 O1 C13 C12 -2.10(11)
C14 C12 C13 O2 -7.26(19)
C11 C12 C13 O2 173.73(11)
C14 C12 C13 O1 171.52(10)
C11 C12 C13 O1 -7.49(12)
